data_4335160
loop_
_publ_author_name
'Dinesh Maity'
'Shyamal Das'
'Sourav Mardanya'
'Sujoy Baitalik'

_publ_section_title
;
 Synthesis, Structural Characterization, and Photophysical,
 Spectroelectrochemical, and Anion-Sensing Studies of Heteroleptic
 Ruthenium(II) Complexes Derived from 4'-Polyaromatic-Substituted
 Terpyridine Derivatives and 2,6-Bis(benzimidazol-2-yl)pyridine
;
_journal_name_full 'Inorganic Chemistry'
_journal_page_first 6820
_journal_page_last 6838
_journal_paper_doi 10.1021/ic3022326
_journal_volume 52
_journal_year 2013
_chemical_formula_sum 'C44 H30 Cl2 N8 O8 Ru'
_chemical_formula_weight 970.73
_chemical_name_systematic
; 
 ? 
;
_space_group_IT_number 2
_symmetry_cell_setting triclinic
_symmetry_space_group_name_Hall '-P 1'
_symmetry_space_group_name_H-M 'P -1'
_atom_sites_solution_hydrogens geom
_atom_sites_solution_primary direct
_atom_sites_solution_secondary difmap
_audit_creation_method SHELXL-97
_cell_angle_alpha 88.326(14)
_cell_angle_beta 80.547(14)
_cell_angle_gamma 88.024(15)
_cell_formula_units_Z 2
_cell_length_a 12.596(3)
_cell_length_b 13.643(3)
_cell_length_c 14.164(2)
_cell_measurement_reflns_used 2204
_cell_measurement_temperature 293(2)
_cell_measurement_theta_max 17.68
_cell_measurement_theta_min 2.18
_cell_volume 2398.9(9)
_computing_cell_refinement 'Bruker SAINT'
_computing_data_collection 'Bruker APEX2'
_computing_data_reduction 'Bruker SAINT'
_computing_molecular_graphics 'Bruker SHELXTL'
_computing_publication_material 'Bruker SHELXTL'
_computing_structure_refinement 'SHELXL-97 (Sheldrick, 1997)'
_computing_structure_solution 'SHELXS-97 (Sheldrick, 1990)'
_diffrn_ambient_temperature 293(2)
_diffrn_measured_fraction_theta_full 0.998
_diffrn_measured_fraction_theta_max 0.998
_diffrn_measurement_device_type 'Bruker APEX-II CCD'
_diffrn_measurement_method '\f and \w scans'
_diffrn_radiation_monochromator graphite
_diffrn_radiation_source 'fine-focus sealed tube'
_diffrn_radiation_type MoK\a
_diffrn_radiation_wavelength 0.71073
_diffrn_reflns_av_R_equivalents 0.1483
_diffrn_reflns_av_sigmaI/netI 0.1776
_diffrn_reflns_limit_h_max 11
_diffrn_reflns_limit_h_min -14
_diffrn_reflns_limit_k_max 16
_diffrn_reflns_limit_k_min -16
_diffrn_reflns_limit_l_max 16
_diffrn_reflns_limit_l_min -16
_diffrn_reflns_number 31871
_diffrn_reflns_theta_full 25.00
_diffrn_reflns_theta_max 25.00
_diffrn_reflns_theta_min 1.46
_exptl_absorpt_coefficient_mu 0.495
_exptl_absorpt_correction_T_max 0.9139
_exptl_absorpt_correction_T_min 0.8721
_exptl_absorpt_correction_type multi-scan
_exptl_absorpt_process_details 'SADABS (Sheldrick, 1997)'
_exptl_crystal_colour brown
_exptl_crystal_density_diffrn 1.344
_exptl_crystal_description rectanguler
_exptl_crystal_F_000 984
_exptl_crystal_size_max 0.42
_exptl_crystal_size_mid 0.38
_exptl_crystal_size_min 0.32
_platon_squeeze_details
;
;
_refine_diff_density_max 1.596
_refine_diff_density_min -1.240
_refine_diff_density_rms 0.132
_refine_ls_extinction_method none
_refine_ls_goodness_of_fit_ref 1.096
_refine_ls_hydrogen_treatment mixed
_refine_ls_matrix_type full
_refine_ls_number_parameters 543
_refine_ls_number_reflns 8431
_refine_ls_number_restraints 1
_refine_ls_restrained_S_all 1.096
_refine_ls_R_factor_all 0.1720
_refine_ls_R_factor_gt 0.0995
_refine_ls_shift/su_max 0.000
_refine_ls_shift/su_mean 0.000
_refine_ls_structure_factor_coef Fsqd
_refine_ls_weighting_details 'calc w=1/[\s^2^(Fo^2^)+(0.0800P)^2^+0.0000P] where P=(Fo^2^+2Fc^2^)/3'
_refine_ls_weighting_scheme calc
_refine_ls_wR_factor_gt 0.2174
_refine_ls_wR_factor_ref 0.2428
_reflns_number_gt 4013
_reflns_number_total 8431
_reflns_threshold_expression >2sigma(I)
_cod_data_source_file ic3022326_si_002_1.cif
_cod_data_source_block 1
_cod_original_cell_volume 2398.9(8)
_cod_original_sg_symbol_H-M 'P -1 '
_cod_database_code 4335160

loop_
_symmetry_equiv_pos_as_xyz
'x, y, z'
'-x, -y, -z'

loop_
_atom_site_label
_atom_site_type_symbol
_atom_site_fract_x
_atom_site_fract_y
_atom_site_fract_z
_atom_site_U_iso_or_equiv
_atom_site_adp_type
_atom_site_occupancy
_atom_site_symmetry_multiplicity
_atom_site_calc_flag
_atom_site_refinement_flags
Ru1 Ru 0.62029(6) 0.22405(6) 0.17838(5) 0.0530(3) Uani 1 1 d .
Cl2 Cl 0.5205(3) 0.6032(2) 0.29575(18) 0.0840(9) Uani 1 1 d .
Cl1 Cl 0.1704(3) 0.1017(3) 0.2657(2) 0.0959(10) Uani 1 1 d .
N3 N 0.5217(5) 0.1695(5) 0.0966(4) 0.0474(18) Uani 1 1 d .
N8 N 0.5033(6) 0.2857(5) 0.2790(4) 0.0467(17) Uani 1 1 d .
N1 N 0.4920(6) -0.0434(6) 0.2549(5) 0.063(2) Uani 1 1 d .
H1N H 0.4486 -0.0857 0.2404 0.076 Uiso 1 1 calc R
N6 N 0.7705(6) 0.1843(5) 0.1138(5) 0.066(2) Uani 1 1 d .
N2 N 0.5864(6) 0.0922(5) 0.2448(5) 0.058(2) Uani 1 1 d .
N5 N 0.5576(6) 0.3786(6) -0.0608(5) 0.067(2) Uani 1 1 d .
H5N H 0.5246 0.3775 -0.1093 0.081 Uiso 1 1 calc R
N4 N 0.6154(6) 0.3341(6) 0.0732(4) 0.0543(19) Uani 1 1 d .
C14 C 0.6244(7) 0.4523(8) -0.0444(7) 0.062(3) Uani 1 1 d .
O6 O 0.6061(6) 0.5743(6) 0.3435(5) 0.107(3) Uani 1 1 d .
O4 O 0.2667(7) 0.0762(6) 0.3008(6) 0.117(3) Uani 1 1 d .
N7 N 0.7113(6) 0.2753(5) 0.2657(4) 0.0505(18) Uani 1 1 d .
O7 O 0.5486(8) 0.6824(6) 0.2318(6) 0.128(3) Uani 1 1 d .
C8 C 0.4750(7) 0.0835(7) 0.1229(5) 0.054(2) Uani 1 1 d .
C7 C 0.5164(7) 0.0407(7) 0.2067(6) 0.052(2) Uani 1 1 d .
C26 C 0.8804(8) 0.2834(7) 0.3125(6) 0.066(3) Uani 1 1 d .
H26 H 0.9544 0.2710 0.2998 0.080 Uiso 1 1 calc R
C33 C 0.3272(7) 0.3256(7) 0.3611(6) 0.061(3) Uani 1 1 d .
H33 H 0.2533 0.3253 0.3613 0.073 Uiso 1 1 calc R
C11 C 0.4219(7) 0.1847(8) -0.0312(6) 0.065(3) Uani 1 1 d .
H11 H 0.4083 0.2184 -0.0862 0.078 Uiso 1 1 calc R
C29 C 0.6619(6) 0.3192(6) 0.3465(5) 0.043(2) Uani 1 1 d .
C28 C 0.7232(8) 0.3434(7) 0.4143(6) 0.059(2) Uani 1 1 d .
H28 H 0.6896 0.3710 0.4712 0.071 Uiso 1 1 calc R
C35 C 0.9001(9) 0.3483(8) 0.4733(6) 0.071(3) Uani 1 1 d .
C10 C 0.3713(7) 0.1019(8) -0.0026(6) 0.065(3) Uani 1 1 d .
H10 H 0.3186 0.0801 -0.0352 0.078 Uiso 1 1 calc R
C19 C 0.6605(7) 0.4202(8) 0.0416(6) 0.056(2) Uani 1 1 d .
O3 O 0.1751(8) 0.1991(7) 0.2266(9) 0.169(5) Uani 1 1 d .
O8 O 0.4274(7) 0.6316(8) 0.3624(6) 0.144(4) Uani 1 1 d .
O5 O 0.4947(8) 0.5235(6) 0.2398(5) 0.121(3) Uani 1 1 d .
C30 C 0.5466(8) 0.3281(6) 0.3567(6) 0.054(2) Uani 1 1 d .
C31 C 0.4780(8) 0.3653(6) 0.4320(6) 0.057(2) Uani 1 1 d .
H31 H 0.5056 0.3917 0.4823 0.068 Uiso 1 1 calc R
C25 C 0.8165(8) 0.2590(7) 0.2477(6) 0.056(2) Uani 1 1 d .
C24 C 0.8539(8) 0.2059(7) 0.1552(6) 0.059(3) Uani 1 1 d .
C34 C 0.3975(7) 0.2870(6) 0.2865(6) 0.056(2) Uani 1 1 d .
H34 H 0.3685 0.2595 0.2374 0.067 Uiso 1 1 calc R
C32 C 0.3674(8) 0.3645(7) 0.4354(6) 0.070(3) Uani 1 1 d .
H32 H 0.3211 0.3902 0.4874 0.084 Uiso 1 1 calc R
C36 C 0.8648(8) 0.4219(8) 0.5408(7) 0.079(3) Uani 1 1 d .
H36 H 0.8010 0.4576 0.5385 0.094 Uiso 1 1 calc R
C2 C 0.6740(8) 0.0478(8) 0.3925(7) 0.076(3) Uani 1 1 d .
H2 H 0.7178 0.1017 0.3891 0.091 Uiso 1 1 calc R
C44 C 0.9962(9) 0.2963(9) 0.4773(7) 0.086(3) Uani 1 1 d .
H44 H 1.0185 0.2485 0.4322 0.103 Uiso 1 1 calc R
O1 O 0.1571(7) 0.0292(8) 0.1972(7) 0.150(4) Uani 1 1 d .
C6 C 0.5468(8) -0.0521(7) 0.3310(6) 0.060(3) Uani 1 1 d .
C1 C 0.6079(8) 0.0350(8) 0.3258(6) 0.063(3) Uani 1 1 d .
C13 C 0.5511(7) 0.3088(7) 0.0088(6) 0.054(2) Uani 1 1 d .
C42 C 1.0199(10) 0.3947(10) 0.6143(8) 0.095(4) Uani 1 1 d .
C20 C 0.7983(9) 0.1361(8) 0.0260(7) 0.082(3) Uani 1 1 d D
H20 H 0.7440 0.1157 -0.0054 0.099 Uiso 1 1 calc R
C12 C 0.4953(7) 0.2201(7) 0.0223(5) 0.051(2) Uani 1 1 d .
C27 C 0.8321(8) 0.3277(7) 0.3995(6) 0.063(3) Uani 1 1 d .
C9 C 0.3972(7) 0.0485(8) 0.0756(6) 0.065(3) Uani 1 1 d .
H9 H 0.3630 -0.0096 0.0957 0.077 Uiso 1 1 calc R
C15 C 0.6585(8) 0.5353(8) -0.0949(7) 0.076(3) Uani 1 1 d .
H15 H 0.6374 0.5521 -0.1533 0.091 Uiso 1 1 calc R
C18 C 0.7291(9) 0.4802(9) 0.0796(7) 0.085(3) Uani 1 1 d .
H18 H 0.7531 0.4621 0.1365 0.102 Uiso 1 1 calc R
C4 C 0.6113(11) -0.1053(9) 0.4696(8) 0.103(4) Uani 1 1 d .
H4 H 0.6134 -0.1496 0.5204 0.124 Uiso 1 1 calc R
C23 C 0.9591(9) 0.1880(9) 0.1188(7) 0.090(4) Uani 1 1 d .
H23 H 1.0129 0.2075 0.1513 0.108 Uiso 1 1 calc R
C17 C 0.7608(9) 0.5653(8) 0.0332(8) 0.085(3) Uani 1 1 d .
H17 H 0.8057 0.6056 0.0597 0.102 Uiso 1 1 calc R
O2 O 0.0797(8) 0.1015(9) 0.3365(9) 0.182(5) Uani 1 1 d .
C21 C 0.9070(10) 0.1182(10) -0.0152(8) 0.108(4) Uani 1 1 d D
H21 H 0.9239 0.0910 -0.0755 0.130 Uiso 1 1 calc R
C5 C 0.5481(10) -0.1232(8) 0.4024(8) 0.087(3) Uani 1 1 d .
H5 H 0.5086 -0.1798 0.4046 0.104 Uiso 1 1 calc R
C3 C 0.6729(10) -0.0208(10) 0.4628(7) 0.093(4) Uani 1 1 d .
H3 H 0.7153 -0.0117 0.5095 0.112 Uiso 1 1 calc R
C43 C 1.0620(11) 0.3132(10) 0.5476(8) 0.110(4) Uani 1 1 d .
H43 H 1.1251 0.2771 0.5520 0.132 Uiso 1 1 calc R
C22 C 0.9853(9) 0.1407(9) 0.0331(8) 0.102(4) Uani 1 1 d .
H22 H 1.0568 0.1245 0.0091 0.122 Uiso 1 1 calc R
C16 C 0.7279(9) 0.5943(8) -0.0533(8) 0.090(3) Uani 1 1 d .
H16 H 0.7518 0.6527 -0.0837 0.108 Uiso 1 1 calc R
C41 C 1.0955(11) 0.4088(10) 0.6874(10) 0.114(4) Uiso 1 1 d .
H41 H 1.1605 0.3752 0.6899 0.136 Uiso 1 1 calc R
C40 C 1.0556(14) 0.4701(13) 0.7395(13) 0.156(6) Uiso 1 1 d .
H40 H 1.1003 0.4887 0.7816 0.188 Uiso 1 1 calc R
C39 C 0.9595(15) 0.5201(13) 0.7525(14) 0.171(7) Uiso 1 1 d .
H39 H 0.9388 0.5623 0.8031 0.205 Uiso 1 1 calc R
C38 C 0.8916(12) 0.5030(11) 0.6817(12) 0.141(5) Uiso 1 1 d .
H38 H 0.8247 0.5349 0.6850 0.170 Uiso 1 1 calc R
C37 C 0.9270(9) 0.4399(8) 0.6107(8) 0.073(3) Uiso 1 1 d .

loop_
_atom_site_aniso_label
_atom_site_aniso_U_11
_atom_site_aniso_U_22
_atom_site_aniso_U_33
_atom_site_aniso_U_23
_atom_site_aniso_U_13
_atom_site_aniso_U_12
Ru1 0.0718(6) 0.0661(6) 0.0267(4) -0.0044(3) -0.0224(3) -0.0095(4)
Cl2 0.122(3) 0.096(2) 0.0406(14) -0.0020(15) -0.0307(16) -0.0059(19)
Cl1 0.087(2) 0.112(3) 0.092(2) -0.011(2) -0.0215(19) -0.006(2)
N3 0.068(5) 0.055(5) 0.024(3) 0.003(3) -0.018(3) -0.015(4)
N8 0.063(5) 0.043(4) 0.037(4) 0.004(3) -0.015(4) -0.002(4)
N1 0.073(5) 0.063(6) 0.055(5) 0.000(4) -0.014(4) -0.010(4)
N6 0.102(6) 0.070(5) 0.039(4) -0.001(4) -0.050(4) -0.017(4)
N2 0.065(5) 0.071(6) 0.045(4) -0.015(4) -0.024(4) -0.006(4)
N5 0.086(6) 0.088(6) 0.034(4) -0.003(4) -0.022(4) -0.019(5)
N4 0.073(5) 0.067(6) 0.026(4) 0.011(4) -0.020(4) -0.012(4)
C14 0.059(6) 0.074(8) 0.050(6) 0.004(6) 0.002(5) -0.014(6)
O6 0.119(6) 0.144(7) 0.070(5) 0.007(5) -0.055(5) 0.012(5)
O4 0.117(7) 0.130(7) 0.115(7) 0.015(6) -0.054(6) 0.014(5)
N7 0.054(5) 0.070(5) 0.030(4) -0.005(4) -0.015(3) 0.002(4)
O7 0.206(9) 0.116(7) 0.069(5) 0.014(5) -0.037(6) -0.051(6)
C8 0.056(6) 0.078(8) 0.027(4) 0.001(5) -0.007(4) -0.004(5)
C7 0.061(6) 0.052(6) 0.040(5) 0.001(5) -0.005(4) 0.000(5)
C26 0.070(6) 0.095(8) 0.037(5) 0.002(5) -0.018(5) -0.006(5)
C33 0.050(6) 0.081(7) 0.048(6) 0.004(5) -0.002(5) -0.006(5)
C11 0.071(7) 0.091(8) 0.037(5) 0.005(5) -0.021(5) -0.021(6)
C29 0.043(5) 0.058(6) 0.031(4) 0.006(4) -0.013(4) -0.005(4)
C28 0.069(7) 0.073(7) 0.038(5) -0.014(5) -0.015(5) 0.000(5)
C35 0.080(8) 0.099(9) 0.037(5) 0.008(6) -0.015(5) -0.037(7)
C10 0.062(6) 0.096(9) 0.040(5) 0.000(5) -0.015(5) -0.008(6)
C19 0.064(6) 0.075(7) 0.033(5) 0.011(5) -0.021(4) -0.007(5)
O3 0.181(9) 0.111(8) 0.252(13) 0.077(8) -0.148(9) -0.052(7)
O8 0.115(7) 0.239(11) 0.074(5) -0.029(6) 0.000(5) 0.015(7)
O5 0.202(9) 0.103(6) 0.079(5) -0.021(5) -0.079(6) -0.017(6)
C30 0.075(7) 0.049(6) 0.041(5) 0.007(4) -0.019(5) -0.010(5)
C31 0.065(7) 0.071(7) 0.035(5) -0.020(4) -0.004(5) -0.003(5)
C25 0.063(7) 0.079(7) 0.030(4) -0.006(4) -0.020(4) 0.003(5)
C24 0.059(7) 0.081(7) 0.040(5) -0.004(5) -0.013(5) -0.003(5)
C34 0.052(6) 0.072(7) 0.046(5) 0.013(5) -0.014(5) -0.006(5)
C32 0.075(8) 0.094(8) 0.038(5) -0.002(5) 0.003(5) 0.005(6)
C36 0.091(8) 0.101(9) 0.052(6) -0.013(6) -0.031(6) -0.020(6)
C2 0.101(8) 0.086(8) 0.051(6) 0.011(6) -0.040(6) -0.016(6)
C44 0.090(8) 0.127(10) 0.051(6) -0.009(6) -0.035(6) -0.022(7)
O1 0.125(7) 0.198(10) 0.141(8) -0.086(8) -0.051(6) -0.009(6)
C6 0.088(7) 0.056(7) 0.040(5) 0.004(5) -0.022(5) -0.001(6)
C1 0.074(7) 0.082(8) 0.033(5) 0.000(5) -0.010(5) -0.005(6)
C13 0.072(6) 0.065(7) 0.025(4) 0.011(4) -0.012(4) 0.000(5)
C42 0.100(9) 0.140(11) 0.054(6) 0.019(7) -0.031(6) -0.053(8)
C20 0.093(9) 0.112(9) 0.049(6) -0.022(6) -0.031(6) 0.004(7)
C12 0.056(6) 0.073(7) 0.026(4) -0.001(4) -0.014(4) -0.008(5)
C27 0.072(7) 0.087(8) 0.034(5) 0.001(5) -0.022(5) -0.007(6)
C9 0.057(6) 0.100(8) 0.039(5) -0.014(5) -0.009(5) -0.015(5)
C15 0.094(8) 0.066(8) 0.065(7) 0.021(6) -0.006(6) -0.028(6)
C18 0.110(9) 0.106(10) 0.048(6) -0.004(6) -0.039(6) -0.021(7)
C4 0.186(13) 0.077(9) 0.054(7) 0.044(7) -0.049(8) -0.009(9)
C23 0.081(8) 0.140(11) 0.053(6) -0.027(7) -0.027(6) 0.017(7)
C17 0.125(10) 0.059(8) 0.077(8) 0.013(6) -0.029(7) -0.038(7)
O2 0.134(8) 0.211(11) 0.178(10) -0.055(9) 0.060(8) -0.029(8)
C21 0.107(10) 0.158(12) 0.060(7) -0.038(8) -0.019(7) 0.045(9)
C5 0.133(10) 0.057(8) 0.071(7) 0.006(6) -0.019(7) -0.002(7)
C3 0.138(11) 0.095(10) 0.054(7) 0.018(7) -0.047(7) 0.014(8)
C43 0.150(12) 0.129(11) 0.066(7) 0.003(8) -0.049(8) -0.048(9)
C22 0.081(8) 0.159(12) 0.071(7) -0.045(8) -0.023(7) 0.011(8)
C16 0.116(10) 0.075(8) 0.077(8) 0.012(7) -0.012(7) -0.020(7)

loop_
_atom_type_symbol
_atom_type_description
_atom_type_scat_dispersion_real
_atom_type_scat_dispersion_imag
_atom_type_scat_source
C C 0.0033 0.0016 'International Tables Vol C Tables 4.2.6.8 and 6.1.1.4'
H H 0.0000 0.0000 'International Tables Vol C Tables 4.2.6.8 and 6.1.1.4'
N N 0.0061 0.0033 'International Tables Vol C Tables 4.2.6.8 and 6.1.1.4'
O O 0.0106 0.0060 'International Tables Vol C Tables 4.2.6.8 and 6.1.1.4'
Cl Cl 0.1484 0.1585 'International Tables Vol C Tables 4.2.6.8 and 6.1.1.4'
Ru Ru -1.2594 0.8363 'International Tables Vol C Tables 4.2.6.8 and 6.1.1.4'

loop_
_geom_angle_atom_site_label_1
_geom_angle_atom_site_label_2
_geom_angle_atom_site_label_3
_geom_angle
N7 Ru1 N3 176.6(3)
N7 Ru1 N6 77.7(3)
N3 Ru1 N6 104.9(3)
N7 Ru1 N2 98.9(3)
N3 Ru1 N2 78.7(3)
N6 Ru1 N2 95.7(3)
N7 Ru1 N8 80.2(3)
N3 Ru1 N8 97.2(3)
N6 Ru1 N8 157.9(3)
N2 Ru1 N8 87.8(3)
N7 Ru1 N4 105.1(3)
N3 Ru1 N4 77.3(3)
N6 Ru1 N4 89.2(3)
N2 Ru1 N4 156.0(3)
N8 Ru1 N4 96.4(3)
O6 Cl2 O7 111.1(6)
O6 Cl2 O8 110.9(5)
O7 Cl2 O8 108.6(6)
O6 Cl2 O5 109.7(5)
O7 Cl2 O5 107.0(5)
O8 Cl2 O5 109.4(6)
O2 Cl1 O4 113.3(7)
O2 Cl1 O3 105.4(8)
O4 Cl1 O3 110.1(5)
O2 Cl1 O1 107.9(6)
O4 Cl1 O1 107.0(6)
O3 Cl1 O1 113.3(7)
C12 N3 C8 119.7(7)
C12 N3 Ru1 121.2(6)
C8 N3 Ru1 118.9(5)
C34 N8 C30 116.5(7)
C34 N8 Ru1 130.5(6)
C30 N8 Ru1 112.8(5)
C7 N1 C6 109.7(8)
C24 N6 C20 114.5(8)
C24 N6 Ru1 118.8(6)
C20 N6 Ru1 126.7(6)
C7 N2 C1 105.1(8)
C7 N2 Ru1 114.0(6)
C1 N2 Ru1 140.7(6)
C13 N5 C14 111.2(8)
C19 N4 C13 107.2(7)
C19 N4 Ru1 141.5(6)
C13 N4 Ru1 111.1(6)
C15 C14 N5 133.0(9)
C15 C14 C19 123.8(10)
N5 C14 C19 103.2(8)
C25 N7 C29 122.3(7)
C25 N7 Ru1 119.3(5)
C29 N7 Ru1 118.1(6)
N3 C8 C9 121.1(8)
N3 C8 C7 110.1(8)
C9 C8 C7 128.7(9)
N2 C7 N1 112.4(8)
N2 C7 C8 117.9(9)
N1 C7 C8 129.6(9)
C25 C26 C27 119.2(9)
C34 C33 C32 118.8(9)
C10 C11 C12 119.3(9)
N7 C29 C28 118.7(7)
N7 C29 C30 115.2(7)
C28 C29 C30 125.9(8)
C27 C28 C29 121.3(8)
C44 C35 C36 119.7(9)
C44 C35 C27 121.4(10)
C36 C35 C27 118.9(10)
C11 C10 C9 120.1(9)
N4 C19 C18 131.9(8)
N4 C19 C14 110.1(8)
C18 C19 C14 117.9(10)
C31 C30 C29 126.9(8)
C31 C30 N8 119.3(8)
C29 C30 N8 113.6(7)
C30 C31 C32 121.2(8)
N7 C25 C26 120.7(8)
N7 C25 C24 113.4(7)
C26 C25 C24 125.7(9)
N6 C24 C23 125.7(8)
N6 C24 C25 110.7(8)
C23 C24 C25 123.6(8)
N8 C34 C33 125.0(9)
C33 C32 C31 119.1(8)
C37 C36 C35 119.0(10)
C3 C2 C1 117.4(10)
C35 C44 C43 122.7(11)
N1 C6 C5 132.3(10)
N1 C6 C1 104.7(8)
C5 C6 C1 122.9(9)
C2 C1 N2 132.9(10)
C2 C1 C6 119.1(9)
N2 C1 C6 108.0(8)
N5 C13 N4 108.3(8)
N5 C13 C12 131.9(8)
N4 C13 C12 119.8(8)
C37 C42 C43 121.9(11)
C37 C42 C41 127.3(13)
C43 C42 C41 110.7(12)
N6 C20 C21 121.4(9)
N3 C12 C11 121.2(9)
N3 C12 C13 110.5(7)
C11 C12 C13 128.3(8)
C28 C27 C26 117.7(8)
C28 C27 C35 122.6(8)
C26 C27 C35 119.5(9)
C8 C9 C10 118.4(9)
C14 C15 C16 116.2(10)
C17 C18 C19 119.6(10)
C5 C4 C3 120.9(10)
C24 C23 C22 119.3(10)
C18 C17 C16 121.9(10)
C22 C21 C20 119.5(10)
C4 C5 C6 115.9(10)
C2 C3 C4 123.8(11)
C44 C43 C42 113.8(12)
C21 C22 C23 119.3(11)
C17 C16 C15 120.5(10)
C40 C41 C42 107.1(16)
C41 C40 C39 135(2)
C40 C39 C38 115.1(18)
C37 C38 C39 118.9(16)
C42 C37 C38 116.3(13)
C42 C37 C36 122.7(11)
C38 C37 C36 120.9(13)

loop_
_geom_bond_atom_site_label_1
_geom_bond_atom_site_label_2
_geom_bond_distance
Ru1 N7 1.977(6)
Ru1 N3 2.006(6)
Ru1 N6 2.025(8)
Ru1 N2 2.032(8)
Ru1 N8 2.050(7)
Ru1 N4 2.091(7)
Cl2 O6 1.404(7)
Cl2 O7 1.406(8)
Cl2 O8 1.430(8)
Cl2 O5 1.441(7)
Cl1 O2 1.390(9)
Cl1 O4 1.413(8)
Cl1 O3 1.424(9)
Cl1 O1 1.439(9)
N3 C12 1.323(10)
N3 C8 1.346(10)
N8 C34 1.320(9)
N8 C30 1.448(10)
N1 C7 1.337(10)
N1 C6 1.373(11)
N6 C24 1.330(10)
N6 C20 1.411(11)
N2 C7 1.335(10)
N2 C1 1.424(11)
N5 C13 1.345(10)
N5 C14 1.382(11)
N4 C19 1.355(10)
N4 C13 1.374(10)
C14 C15 1.365(12)
C14 C19 1.421(12)
N7 C25 1.319(10)
N7 C29 1.355(9)
C8 C9 1.380(11)
C8 C7 1.471(11)
C26 C25 1.372(11)
C26 C27 1.423(11)
C33 C34 1.367(11)
C33 C32 1.369(12)
C11 C10 1.337(11)
C11 C12 1.395(11)
C29 C28 1.381(10)
C29 C30 1.437(11)
C28 C27 1.363(11)
C35 C44 1.391(14)
C35 C36 1.416(13)
C35 C27 1.494(12)
C10 C9 1.385(12)
C19 C18 1.391(12)
C30 C31 1.357(11)
C31 C32 1.386(12)
C25 C24 1.514(11)
C24 C23 1.357(12)
C36 C37 1.392(13)
C2 C3 1.345(13)
C2 C1 1.377(12)
C44 C43 1.425(13)
C6 C5 1.382(13)
C6 C1 1.432(12)
C13 C12 1.412(11)
C42 C37 1.312(14)
C42 C43 1.505(16)
C42 C41 1.537(16)
C20 C21 1.413(8)
C15 C16 1.416(13)
C18 C17 1.357(13)
C4 C5 1.369(15)
C4 C3 1.404(15)
C23 C22 1.377(14)
C17 C16 1.398(14)
C21 C22 1.339(14)
C41 C40 1.176(18)
C40 C39 1.357(19)
C39 C38 1.45(2)
C38 C37 1.351(16)

loop_
_platon_squeeze_void_nr
_platon_squeeze_void_average_x
_platon_squeeze_void_average_y
_platon_squeeze_void_average_z
_platon_squeeze_void_volume
_platon_squeeze_void_count_electrons
_platon_squeeze_void_content
1 0.000 0.016 0.516 582 108 ' '
